data_7234593
loop_
_publ_author_name
'Janine Jeschke'
'Stefan Mockel'
'Marcus Korb'
'Tobias Ruffer'
'Khaybar Assim'
'Marcel Melzer'
'Gordon Herwig'
'Colin Georgi'
'Stefan E. Schulz'
'Heinrich Lang'

_publ_section_title
;
 Chemical vapor deposition of ruthenium-based layers by a single-source
 approach
;
_journal_name_full 'Journal of Materials Chemistry C'
_journal_page_first 2319
_journal_page_last 2328
_journal_paper_doi 10.1039/C5TC03930D
_journal_volume 4
_journal_year 2016
_chemical_formula_moiety 'C32 H54 F10 O6 P2 Ru'
_chemical_formula_sum 'C32 H54 F10 O6 P2 Ru'
_chemical_formula_weight 887.76
_space_group_crystal_system monoclinic
_space_group_IT_number 15
_space_group_name_Hall '-I 2ya'
_space_group_name_H-M_alt 'I 1 2/a 1'
_atom_sites_solution_hydrogens geom
_cell_angle_alpha 90
_cell_angle_beta 102.737(2)
_cell_angle_gamma 90
_cell_formula_units_Z 8
_cell_length_a 23.1780(5)
_cell_length_b 9.2295(3)
_cell_length_c 38.6832(8)
_cell_measurement_reflns_used 14729
_cell_measurement_temperature 109.85(10)
_cell_measurement_theta_max 28.4670
_cell_measurement_theta_min 3.4760
_cell_volume 8071.5(4)
_computing_cell_refinement
;
CrysAlisPro, Agilent Technologies,
Version 1.171.36.28 (release 01-02-2013 CrysAlis171 .NET)
(compiled Feb  1 2013,16:14:44)
;
_computing_data_collection
;
CrysAlisPro, Agilent Technologies,
Version 1.171.36.28 (release 01-02-2013 CrysAlis171 .NET)
(compiled Feb  1 2013,16:14:44)
;
_computing_data_reduction
;
CrysAlisPro, Agilent Technologies,
Version 1.171.36.28 (release 01-02-2013 CrysAlis171 .NET)
(compiled Feb  1 2013,16:14:44)
;
_computing_structure_refinement 'SHELXL-2013 (Sheldrick, 2013)'
_computing_structure_solution 'SHELXS-2013 (Sheldrick, 2013)'
_diffrn_ambient_temperature 109.85(10)
_diffrn_measured_fraction_theta_full 0.996
_diffrn_measured_fraction_theta_max 0.996
_diffrn_measurement_device_type 'oxford gemini s'
_diffrn_measurement_method '\w scans'
_diffrn_radiation_monochromator graphite
_diffrn_radiation_source 'fine-focus sealed tube'
_diffrn_radiation_type MoK\a
_diffrn_radiation_wavelength 0.71073
_diffrn_reflns_av_R_equivalents 0.0365
_diffrn_reflns_av_unetI/netI 0.0261
_diffrn_reflns_Laue_measured_fraction_full 0.996
_diffrn_reflns_Laue_measured_fraction_max 0.996
_diffrn_reflns_limit_h_max 27
_diffrn_reflns_limit_h_min -27
_diffrn_reflns_limit_k_max 10
_diffrn_reflns_limit_k_min -10
_diffrn_reflns_limit_l_max 46
_diffrn_reflns_limit_l_min -45
_diffrn_reflns_number 35399
_diffrn_reflns_point_group_measured_fraction_full 0.996
_diffrn_reflns_point_group_measured_fraction_max 0.996
_diffrn_reflns_theta_full 25.000
_diffrn_reflns_theta_max 24.999
_diffrn_reflns_theta_min 2.973
_diffrn_standards_decay_% 0
_diffrn_standards_interval_count 50
_diffrn_standards_interval_time 5
_diffrn_standards_number 2
_exptl_absorpt_coefficient_mu 0.552
_exptl_absorpt_correction_T_max 1.00000
_exptl_absorpt_correction_T_min 0.85854
_exptl_absorpt_correction_type multi-scan
_exptl_absorpt_process_details
;
CrysAlisPro, Agilent Technologies,
Version 1.171.36.28 (release 01-02-2013 CrysAlis171 .NET)
(compiled Feb  1 2013,16:14:44)
Empirical absorption correction using spherical harmonics,
 implemented in SCALE3 ABSPACK scaling algorithm.
;
_exptl_crystal_colour colorless
_exptl_crystal_density_diffrn 1.461
_exptl_crystal_description block
_exptl_crystal_F_000 3664
_exptl_crystal_size_max 0.4
_exptl_crystal_size_mid 0.4
_exptl_crystal_size_min 0.2
_refine_diff_density_max 0.919
_refine_diff_density_min -0.642
_refine_diff_density_rms 0.067
_refine_ls_extinction_coef .
_refine_ls_extinction_method none
_refine_ls_goodness_of_fit_ref 1.041
_refine_ls_hydrogen_treatment constr
_refine_ls_matrix_type full
_refine_ls_number_parameters 466
_refine_ls_number_reflns 7072
_refine_ls_number_restraints 0
_refine_ls_restrained_S_all 1.041
_refine_ls_R_factor_all 0.0361
_refine_ls_R_factor_gt 0.0307
_refine_ls_shift/su_max 0.003
_refine_ls_shift/su_mean 0.000
_refine_ls_structure_factor_coef Fsqd
_refine_ls_weighting_details 'w=1/[\s^2^(Fo^2^)+(0.0442P)^2^+12.8798P] where P=(Fo^2^+2Fc^2^)/3'
_refine_ls_weighting_scheme calc
_refine_ls_wR_factor_gt 0.0781
_refine_ls_wR_factor_ref 0.0811
_reflns_Friedel_coverage 0.000
_reflns_Friedel_fraction_full .
_reflns_Friedel_fraction_max .
_reflns_number_gt 6306
_reflns_number_total 7072
_reflns_threshold_expression 'I > 2\s(I)'
_cod_data_source_file J-Mater-Chem-C-2016-4-2319.cif
_cod_data_source_block RuC2F5Bu
_cod_original_sg_symbol_H-M 'I 2/a'
_cod_database_code 7234593
_shelx_space_group_comment
;
The symmetry employed for this shelxl refinement is uniquely defined
by the following loop, which should always be used as a source of
symmetry information in preference to the above space-group names.
They are only intended as comments.
;
_shelxl_version_number 2013-4

loop_
_space_group_symop_operation_xyz
'x, y, z'
'-x+1/2, y, -z'
'x+1/2, y+1/2, z+1/2'
'-x+1, y+1/2, -z+1/2'
'-x, -y, -z'
'x-1/2, -y, z'
'-x+1/2, -y+1/2, -z+1/2'
'x, -y+1/2, z+1/2'

loop_
_atom_site_label
_atom_site_type_symbol
_atom_site_fract_x
_atom_site_fract_y
_atom_site_fract_z
_atom_site_U_iso_or_equiv
_atom_site_adp_type
_atom_site_occupancy
_atom_site_site_symmetry_order
_atom_site_calc_flag
_atom_site_refinement_flags_posn
_atom_site_refinement_flags_adp
_atom_site_refinement_flags_occupancy
_atom_site_disorder_assembly
_atom_site_disorder_group
C1 C 0.99289(10) 0.0060(3) 0.37942(6) 0.0190(5) Uani 1 1 d . . . . .
C2 C 0.96845(10) 0.1822(3) 0.42621(6) 0.0185(5) Uani 1 1 d . . . . .
C3 C 0.88236(10) -0.1209(3) 0.32698(6) 0.0173(5) Uani 1 1 d . . . . .
C4 C 0.83503(10) -0.1665(3) 0.29359(6) 0.0193(5) Uani 1 1 d . . . . .
C5 C 0.86005(11) -0.1990(3) 0.26092(6) 0.0240(5) Uani 1 1 d . . . . .
C6 C 0.83698(10) 0.2840(3) 0.41215(6) 0.0200(5) Uani 1 1 d . . . . .
C7 C 0.77186(11) 0.3185(3) 0.41344(7) 0.0249(6) Uani 1 1 d . . . . .
C8 C 0.76094(13) 0.3425(4) 0.44985(8) 0.0489(9) Uani 1 1 d . . . . .
C9 C 0.85856(10) 0.3875(3) 0.33430(6) 0.0177(5) Uani 1 1 d . . . . .
H9A H 0.8489 0.4323 0.3550 0.021 Uiso 1 1 calc R U . . .
H9B H 0.8644 0.4645 0.3183 0.021 Uiso 1 1 calc R U . . .
C10 C 0.80611(10) 0.2947(3) 0.31580(6) 0.0202(5) Uani 1 1 d . . . . .
H10A H 0.8168 0.2433 0.2962 0.024 Uiso 1 1 calc R U . . .
H10B H 0.7978 0.2231 0.3324 0.024 Uiso 1 1 calc R U . . .
C11 C 0.75044(10) 0.3827(3) 0.30175(7) 0.0237(5) Uani 1 1 d . . . . .
H11A H 0.7568 0.4458 0.2829 0.028 Uiso 1 1 calc R U . . .
H11B H 0.7421 0.4431 0.3206 0.028 Uiso 1 1 calc R U . . .
C12 C 0.69751(11) 0.2848(3) 0.28766(7) 0.0332(6) Uani 1 1 d . . . . .
H12A H 0.7071 0.2185 0.2706 0.050 Uiso 1 1 calc R U . . .
H12B H 0.6642 0.3429 0.2765 0.050 Uiso 1 1 calc R U . . .
H12C H 0.6879 0.2314 0.3069 0.050 Uiso 1 1 calc R U . . .
C13 C 0.98189(10) 0.4285(3) 0.36505(6) 0.0181(5) Uani 1 1 d . . . . .
H13A H 0.9745 0.5109 0.3491 0.022 Uiso 1 1 calc R U . . .
H13B H 0.9762 0.4603 0.3880 0.022 Uiso 1 1 calc R U . . .
C14 C 1.04617(10) 0.3804(3) 0.36898(7) 0.0246(5) Uani 1 1 d . . . . .
H14A H 1.0540 0.3006 0.3857 0.030 Uiso 1 1 calc R U . . .
H14B H 1.0514 0.3447 0.3463 0.030 Uiso 1 1 calc R U . . .
C15 C 1.09100(11) 0.4985(3) 0.38146(7) 0.0273(6) Uani 1 1 d . . . . .
H15A H 1.0845 0.5378 0.4036 0.033 Uiso 1 1 calc R U . . .
H15B H 1.1303 0.4562 0.3863 0.033 Uiso 1 1 calc R U . . .
C16 C 1.08875(14) 0.6205(4) 0.35540(11) 0.0611(11) Uani 1 1 d . . . . .
H16A H 1.0951 0.5828 0.3334 0.092 Uiso 1 1 calc R U . . .
H16B H 1.1190 0.6899 0.3647 0.092 Uiso 1 1 calc R U . . .
H16C H 1.0507 0.6665 0.3514 0.092 Uiso 1 1 calc R U . . .
C17 C 0.94567(10) 0.2270(3) 0.30674(6) 0.0181(5) Uani 1 1 d . . . . .
H17A H 0.9852 0.1859 0.3122 0.022 Uiso 1 1 calc R U . . .
H17B H 0.9185 0.1500 0.2969 0.022 Uiso 1 1 calc R U . . .
C18 C 0.94333(10) 0.3430(3) 0.27829(6) 0.0203(5) Uani 1 1 d . . . . .
H18A H 0.9671 0.4252 0.2885 0.024 Uiso 1 1 calc R U . . .
H18B H 0.9028 0.3759 0.2703 0.024 Uiso 1 1 calc R U . . .
C19 C 0.96586(10) 0.2874(3) 0.24647(6) 0.0218(5) Uani 1 1 d . . . . .
H19A H 1.0071 0.2600 0.2542 0.026 Uiso 1 1 calc R U . . .
H19B H 0.9437 0.2015 0.2372 0.026 Uiso 1 1 calc R U . . .
C20 C 0.96011(12) 0.3996(3) 0.21709(7) 0.0291(6) Uani 1 1 d . . . . .
H20A H 0.9191 0.4207 0.2078 0.044 Uiso 1 1 calc R U . . .
H20B H 0.9773 0.3622 0.1985 0.044 Uiso 1 1 calc R U . . .
H20C H 0.9804 0.4866 0.2264 0.044 Uiso 1 1 calc R U . . .
C21 C 0.96174(10) -0.2456(3) 0.43445(6) 0.0182(5) Uani 1 1 d . . . . .
H21A H 0.9471 -0.3305 0.4446 0.022 Uiso 1 1 calc R U . . .
H21B H 0.9754 -0.2764 0.4136 0.022 Uiso 1 1 calc R U . . .
C22 C 1.01403(10) -0.1816(3) 0.46157(6) 0.0211(5) Uani 1 1 d . . . . .
H22A H 1.0215 -0.0841 0.4542 0.025 Uiso 1 1 calc R U . . .
H22B H 1.0032 -0.1747 0.4843 0.025 Uiso 1 1 calc R U . . .
C23 C 1.07096(10) -0.2694(3) 0.46609(7) 0.0240(5) Uani 1 1 d . . . . .
H23A H 1.0824 -0.2738 0.4435 0.029 Uiso 1 1 calc R U . . .
H23B H 1.1021 -0.2192 0.4826 0.029 Uiso 1 1 calc R U . . .
C24 C 1.06629(12) -0.4228(3) 0.47936(7) 0.0313(6) Uani 1 1 d . . . . .
H24A H 1.0551 -0.4199 0.5018 0.047 Uiso 1 1 calc R U . . .
H24B H 1.1039 -0.4704 0.4821 0.047 Uiso 1 1 calc R U . . .
H24C H 1.0370 -0.4752 0.4626 0.047 Uiso 1 1 calc R U . . .
C25 C 0.88216(10) -0.0581(3) 0.46235(6) 0.0197(5) Uani 1 1 d . . . . .
H25A H 0.9161 -0.0081 0.4765 0.024 Uiso 1 1 calc R U . . .
H25B H 0.8502 0.0117 0.4565 0.024 Uiso 1 1 calc R U . . .
C26 C 0.86338(11) -0.1765(3) 0.48531(6) 0.0222(5) Uani 1 1 d . . . . .
H26A H 0.8298 -0.2286 0.4714 0.027 Uiso 1 1 calc R U . . .
H26B H 0.8956 -0.2449 0.4923 0.027 Uiso 1 1 calc R U . . .
C27 C 0.84665(12) -0.1157(3) 0.51842(7) 0.0280(6) Uani 1 1 d . . . . .
H27A H 0.8801 -0.0627 0.5322 0.034 Uiso 1 1 calc R U . . .
H27B H 0.8142 -0.0479 0.5114 0.034 Uiso 1 1 calc R U . . .
C28 C 0.82851(13) -0.2325(3) 0.54154(7) 0.0375(7) Uani 1 1 d . . . . .
H28A H 0.7947 -0.2834 0.5283 0.056 Uiso 1 1 calc R U . . .
H28B H 0.8188 -0.1887 0.5620 0.056 Uiso 1 1 calc R U . . .
H28C H 0.8606 -0.2993 0.5489 0.056 Uiso 1 1 calc R U . . .
C29 C 0.83818(10) -0.2256(3) 0.39882(6) 0.0194(5) Uani 1 1 d . . . . .
H29A H 0.8474 -0.2689 0.3778 0.023 Uiso 1 1 calc R U . . .
H29B H 0.8324 -0.3038 0.4145 0.023 Uiso 1 1 calc R U . . .
C30 C 0.78033(10) -0.1407(3) 0.38787(6) 0.0219(5) Uani 1 1 d . . . . .
H30A H 0.7699 -0.1018 0.4090 0.026 Uiso 1 1 calc R U . . .
H30B H 0.7866 -0.0596 0.3732 0.026 Uiso 1 1 calc R U . . .
C31 C 0.72887(10) -0.2302(3) 0.36767(7) 0.0268(6) Uani 1 1 d . . . . .
H31A H 0.7183 -0.3025 0.3834 0.032 Uiso 1 1 calc R U . . .
H31B H 0.7410 -0.2807 0.3484 0.032 Uiso 1 1 calc R U . . .
C32 C 0.67500(12) -0.1374(4) 0.35264(8) 0.0397(7) Uani 1 1 d . . . . .
H32A H 0.6615 -0.0916 0.3717 0.060 Uiso 1 1 calc R U . . .
H32B H 0.6441 -0.1973 0.3394 0.060 Uiso 1 1 calc R U . . .
H32C H 0.6854 -0.0646 0.3374 0.060 Uiso 1 1 calc R U . . .
O1 O 1.03794(7) -0.0374(2) 0.37686(5) 0.0261(4) Uani 1 1 d . . . . .
O2 O 1.00021(7) 0.23596(19) 0.44951(4) 0.0247(4) Uani 1 1 d . . . . .
O3 O 0.86858(6) -0.00629(17) 0.34131(4) 0.0167(3) Uani 1 1 d . . . . .
O4 O 0.92505(7) -0.20124(19) 0.33584(4) 0.0263(4) Uani 1 1 d . . . . .
O5 O 0.84159(6) 0.16803(17) 0.39535(4) 0.0179(3) Uani 1 1 d . . . . .
O6 O 0.87477(8) 0.3705(2) 0.42612(5) 0.0310(4) Uani 1 1 d . . . . .
F1 F 0.79296(6) -0.06415(16) 0.28386(4) 0.0272(3) Uani 1 1 d . . . . .
F2 F 0.80766(6) -0.28850(16) 0.30120(4) 0.0283(3) Uani 1 1 d . . . . .
F3 F 0.81682(7) -0.21829(19) 0.23241(4) 0.0381(4) Uani 1 1 d . . . . .
F4 F 0.89322(7) -0.31750(16) 0.26519(4) 0.0318(4) Uani 1 1 d . . . . .
F5 F 0.89318(7) -0.08827(16) 0.25451(4) 0.0319(4) Uani 1 1 d . . . . .
F6 F 0.73438(7) 0.2135(2) 0.39857(6) 0.0686(7) Uani 1 1 d . . . . .
F7 F 0.75445(8) 0.4369(2) 0.39421(5) 0.0620(6) Uani 1 1 d . . . . .
F8 F 0.78779(10) 0.4643(3) 0.46394(7) 0.0974(10) Uani 1 1 d . . . . .
F9 F 0.78263(10) 0.2368(3) 0.47090(6) 0.1016(11) Uani 1 1 d . . . . .
F10 F 0.70371(7) 0.3560(2) 0.44927(5) 0.0481(5) Uani 1 1 d . . . . .
P1 P 0.92773(2) 0.28750(6) 0.34817(2) 0.01453(13) Uani 1 1 d . . . . .
P2 P 0.90133(2) -0.11624(7) 0.42115(2) 0.01542(13) Uani 1 1 d . . . . .
Ru1 Ru 0.92246(2) 0.08739(2) 0.38695(2) 0.01340(7) Uani 1 1 d . . . . .

loop_
_atom_site_aniso_label
_atom_site_aniso_U_11
_atom_site_aniso_U_22
_atom_site_aniso_U_33
_atom_site_aniso_U_23
_atom_site_aniso_U_13
_atom_site_aniso_U_12
C1 0.0226(13) 0.0196(13) 0.0125(11) 0.0007(9) -0.0008(9) -0.0037(10)
C2 0.0200(12) 0.0170(13) 0.0199(12) 0.0053(10) 0.0074(10) 0.0042(9)
C3 0.0160(11) 0.0212(13) 0.0144(11) 0.0022(9) 0.0027(9) 0.0003(10)
C4 0.0163(11) 0.0176(13) 0.0221(12) 0.0007(10) 0.0003(9) 0.0012(9)
C5 0.0219(12) 0.0261(14) 0.0215(12) -0.0031(10) -0.0006(10) -0.0008(11)
C6 0.0210(12) 0.0239(14) 0.0155(11) 0.0039(10) 0.0048(9) 0.0046(10)
C7 0.0204(12) 0.0270(15) 0.0263(13) 0.0029(11) 0.0027(10) 0.0057(10)
C8 0.0274(15) 0.088(3) 0.0341(16) 0.0090(18) 0.0128(13) 0.0235(17)
C9 0.0164(11) 0.0185(13) 0.0180(11) 0.0029(9) 0.0030(9) 0.0030(9)
C10 0.0175(11) 0.0227(13) 0.0187(11) 0.0019(10) 0.0003(9) 0.0010(10)
C11 0.0161(12) 0.0262(14) 0.0262(13) 0.0022(11) -0.0007(10) 0.0028(10)
C12 0.0195(13) 0.0389(17) 0.0370(15) 0.0025(13) -0.0026(11) 0.0008(11)
C13 0.0178(12) 0.0177(13) 0.0180(11) 0.0008(9) 0.0022(9) -0.0021(9)
C14 0.0163(12) 0.0242(14) 0.0315(14) 0.0018(11) 0.0011(10) -0.0017(10)
C15 0.0174(12) 0.0312(16) 0.0322(14) -0.0026(12) 0.0027(10) -0.0043(11)
C16 0.0332(17) 0.052(2) 0.092(3) 0.034(2) 0.0003(18) -0.0144(15)
C17 0.0180(11) 0.0185(13) 0.0171(11) -0.0012(9) 0.0025(9) -0.0009(9)
C18 0.0228(12) 0.0211(13) 0.0167(11) 0.0017(10) 0.0035(9) -0.0003(10)
C19 0.0207(12) 0.0257(14) 0.0196(12) -0.0001(10) 0.0059(10) -0.0026(10)
C20 0.0354(15) 0.0324(16) 0.0205(12) 0.0023(11) 0.0084(11) -0.0058(12)
C21 0.0195(11) 0.0178(13) 0.0169(11) 0.0012(9) 0.0028(9) 0.0014(9)
C22 0.0212(12) 0.0193(13) 0.0213(12) 0.0018(10) 0.0015(10) 0.0015(10)
C23 0.0186(12) 0.0236(14) 0.0270(13) -0.0036(11) -0.0011(10) 0.0018(10)
C24 0.0288(14) 0.0265(15) 0.0343(15) 0.0010(12) -0.0020(12) 0.0069(11)
C25 0.0198(12) 0.0224(13) 0.0166(11) 0.0016(10) 0.0033(9) 0.0029(10)
C26 0.0224(12) 0.0257(14) 0.0192(12) 0.0023(10) 0.0058(10) -0.0017(10)
C27 0.0321(14) 0.0306(15) 0.0233(13) 0.0024(11) 0.0107(11) 0.0022(11)
C28 0.0440(17) 0.0463(19) 0.0262(14) 0.0056(13) 0.0167(12) -0.0020(14)
C29 0.0192(12) 0.0203(13) 0.0185(11) 0.0001(10) 0.0038(9) -0.0024(10)
C30 0.0175(12) 0.0239(14) 0.0236(12) 0.0009(10) 0.0030(10) -0.0025(10)
C31 0.0185(12) 0.0313(15) 0.0295(13) -0.0008(11) 0.0032(10) -0.0062(11)
C32 0.0188(13) 0.0513(19) 0.0447(17) 0.0081(15) -0.0024(12) -0.0049(13)
O1 0.0152(9) 0.0323(11) 0.0309(9) -0.0023(8) 0.0055(7) 0.0042(7)
O2 0.0235(9) 0.0271(10) 0.0191(8) -0.0039(7) -0.0046(7) -0.0031(7)
O3 0.0148(8) 0.0182(9) 0.0158(7) -0.0006(7) 0.0007(6) -0.0006(6)
O4 0.0214(9) 0.0281(10) 0.0251(9) -0.0038(7) -0.0040(7) 0.0074(7)
O5 0.0143(8) 0.0206(9) 0.0186(8) 0.0019(7) 0.0032(6) 0.0005(6)
O6 0.0248(9) 0.0313(11) 0.0369(10) -0.0120(9) 0.0067(8) 0.0002(8)
F1 0.0193(7) 0.0297(8) 0.0272(7) -0.0049(6) -0.0062(6) 0.0079(6)
F2 0.0242(7) 0.0270(8) 0.0324(8) -0.0010(6) 0.0035(6) -0.0100(6)
F3 0.0315(8) 0.0556(11) 0.0216(7) -0.0124(7) -0.0060(6) 0.0005(8)
F4 0.0334(8) 0.0296(9) 0.0328(8) -0.0074(7) 0.0080(7) 0.0077(7)
F5 0.0344(9) 0.0348(9) 0.0275(8) 0.0030(7) 0.0092(7) -0.0050(7)
F6 0.0197(9) 0.0780(15) 0.1065(17) -0.0552(13) 0.0102(10) -0.0040(9)
F7 0.0478(11) 0.0774(15) 0.0678(13) 0.0446(11) 0.0279(10) 0.0399(10)
F8 0.0478(13) 0.148(3) 0.0974(19) -0.0851(19) 0.0188(13) -0.0056(15)
F9 0.0737(15) 0.183(3) 0.0634(14) 0.0795(17) 0.0480(12) 0.0817(18)
F10 0.0261(8) 0.0786(13) 0.0446(10) 0.0076(9) 0.0189(8) 0.0174(9)
P1 0.0131(3) 0.0158(3) 0.0140(3) 0.0010(2) 0.0013(2) -0.0001(2)
P2 0.0145(3) 0.0170(3) 0.0141(3) 0.0010(2) 0.0016(2) -0.0004(2)
Ru1 0.01154(10) 0.01548(12) 0.01234(10) 0.00063(7) 0.00085(7) -0.00003(7)

loop_
_atom_type_symbol
_atom_type_description
_atom_type_scat_dispersion_real
_atom_type_scat_dispersion_imag
_atom_type_scat_source
C C 0.0033 0.0016 'International Tables Vol C Tables 4.2.6.8 and 6.1.1.4'
H H 0.0000 0.0000 'International Tables Vol C Tables 4.2.6.8 and 6.1.1.4'
O O 0.0106 0.0060 'International Tables Vol C Tables 4.2.6.8 and 6.1.1.4'
F F 0.0171 0.0103 'International Tables Vol C Tables 4.2.6.8 and 6.1.1.4'
P P 0.1023 0.0942 'International Tables Vol C Tables 4.2.6.8 and 6.1.1.4'
Ru Ru -1.2594 0.8363 'International Tables Vol C Tables 4.2.6.8 and 6.1.1.4'

loop_
_geom_angle_atom_site_label_1
_geom_angle_atom_site_label_2
_geom_angle_atom_site_label_3
_geom_angle
_geom_angle_site_symmetry_1
_geom_angle_site_symmetry_3
O1 C1 Ru1 175.0(2) . .
O2 C2 Ru1 174.9(2) . .
O4 C3 O3 130.5(2) . .
O4 C3 C4 116.5(2) . .
O3 C3 C4 112.91(19) . .
F1 C4 F2 107.33(18) . .
F1 C4 C5 106.77(19) . .
F2 C4 C5 107.27(19) . .
F1 C4 C3 112.04(19) . .
F2 C4 C3 108.81(18) . .
C5 C4 C3 114.30(18) . .
F4 C5 F3 107.7(2) . .
F4 C5 F5 108.26(19) . .
F3 C5 F5 107.9(2) . .
F4 C5 C4 111.9(2) . .
F3 C5 C4 110.96(19) . .
F5 C5 C4 110.0(2) . .
O6 C6 O5 130.2(2) . .
O6 C6 C7 117.3(2) . .
O5 C6 C7 112.4(2) . .
F7 C7 F6 105.3(2) . .
F7 C7 C8 108.0(2) . .
F6 C7 C8 106.3(2) . .
F7 C7 C6 109.1(2) . .
F6 C7 C6 112.3(2) . .
C8 C7 C6 115.2(2) . .
F9 C8 F10 109.2(3) . .
F9 C8 F8 107.1(3) . .
F10 C8 F8 107.5(3) . .
F9 C8 C7 110.8(3) . .
F10 C8 C7 111.9(2) . .
F8 C8 C7 110.2(3) . .
C10 C9 P1 114.24(16) . .
C10 C9 H9A 108.7 . .
P1 C9 H9A 108.7 . .
C10 C9 H9B 108.7 . .
P1 C9 H9B 108.7 . .
H9A C9 H9B 107.6 . .
C11 C10 C9 113.1(2) . .
C11 C10 H10A 109.0 . .
C9 C10 H10A 109.0 . .
C11 C10 H10B 109.0 . .
C9 C10 H10B 109.0 . .
H10A C10 H10B 107.8 . .
C10 C11 C12 111.3(2) . .
C10 C11 H11A 109.4 . .
C12 C11 H11A 109.4 . .
C10 C11 H11B 109.4 . .
C12 C11 H11B 109.4 . .
H11A C11 H11B 108.0 . .
C11 C12 H12A 109.5 . .
C11 C12 H12B 109.5 . .
H12A C12 H12B 109.5 . .
C11 C12 H12C 109.5 . .
H12A C12 H12C 109.5 . .
H12B C12 H12C 109.5 . .
C14 C13 P1 113.98(17) . .
C14 C13 H13A 108.8 . .
P1 C13 H13A 108.8 . .
C14 C13 H13B 108.8 . .
P1 C13 H13B 108.8 . .
H13A C13 H13B 107.7 . .
C15 C14 C13 114.1(2) . .
C15 C14 H14A 108.7 . .
C13 C14 H14A 108.7 . .
C15 C14 H14B 108.7 . .
C13 C14 H14B 108.7 . .
H14A C14 H14B 107.6 . .
C16 C15 C14 114.0(2) . .
C16 C15 H15A 108.8 . .
C14 C15 H15A 108.8 . .
C16 C15 H15B 108.8 . .
C14 C15 H15B 108.8 . .
H15A C15 H15B 107.7 . .
C15 C16 H16A 109.5 . .
C15 C16 H16B 109.5 . .
H16A C16 H16B 109.5 . .
C15 C16 H16C 109.5 . .
H16A C16 H16C 109.5 . .
H16B C16 H16C 109.5 . .
C18 C17 P1 116.00(16) . .
C18 C17 H17A 108.3 . .
P1 C17 H17A 108.3 . .
C18 C17 H17B 108.3 . .
P1 C17 H17B 108.3 . .
H17A C17 H17B 107.4 . .
C17 C18 C19 112.4(2) . .
C17 C18 H18A 109.1 . .
C19 C18 H18A 109.1 . .
C17 C18 H18B 109.1 . .
C19 C18 H18B 109.1 . .
H18A C18 H18B 107.9 . .
C20 C19 C18 112.6(2) . .
C20 C19 H19A 109.1 . .
C18 C19 H19A 109.1 . .
C20 C19 H19B 109.1 . .
C18 C19 H19B 109.1 . .
H19A C19 H19B 107.8 . .
C19 C20 H20A 109.5 . .
C19 C20 H20B 109.5 . .
H20A C20 H20B 109.5 . .
C19 C20 H20C 109.5 . .
H20A C20 H20C 109.5 . .
H20B C20 H20C 109.5 . .
C22 C21 P2 112.42(16) . .
C22 C21 H21A 109.1 . .
P2 C21 H21A 109.1 . .
C22 C21 H21B 109.1 . .
P2 C21 H21B 109.1 . .
H21A C21 H21B 107.9 . .
C23 C22 C21 114.0(2) . .
C23 C22 H22A 108.8 . .
C21 C22 H22A 108.8 . .
C23 C22 H22B 108.8 . .
C21 C22 H22B 108.8 . .
H22A C22 H22B 107.7 . .
C24 C23 C22 114.2(2) . .
C24 C23 H23A 108.7 . .
C22 C23 H23A 108.7 . .
C24 C23 H23B 108.7 . .
C22 C23 H23B 108.7 . .
H23A C23 H23B 107.6 . .
C23 C24 H24A 109.5 . .
C23 C24 H24B 109.5 . .
H24A C24 H24B 109.5 . .
C23 C24 H24C 109.5 . .
H24A C24 H24C 109.5 . .
H24B C24 H24C 109.5 . .
C26 C25 P2 116.86(17) . .
C26 C25 H25A 108.1 . .
P2 C25 H25A 108.1 . .
C26 C25 H25B 108.1 . .
P2 C25 H25B 108.1 . .
H25A C25 H25B 107.3 . .
C27 C26 C25 112.5(2) . .
C27 C26 H26A 109.1 . .
C25 C26 H26A 109.1 . .
C27 C26 H26B 109.1 . .
C25 C26 H26B 109.1 . .
H26A C26 H26B 107.8 . .
C28 C27 C26 112.8(2) . .
C28 C27 H27A 109.0 . .
C26 C27 H27A 109.0 . .
C28 C27 H27B 109.0 . .
C26 C27 H27B 109.0 . .
H27A C27 H27B 107.8 . .
C27 C28 H28A 109.5 . .
C27 C28 H28B 109.5 . .
H28A C28 H28B 109.5 . .
C27 C28 H28C 109.5 . .
H28A C28 H28C 109.5 . .
H28B C28 H28C 109.5 . .
C30 C29 P2 114.15(17) . .
C30 C29 H29A 108.7 . .
P2 C29 H29A 108.7 . .
C30 C29 H29B 108.7 . .
P2 C29 H29B 108.7 . .
H29A C29 H29B 107.6 . .
C31 C30 C29 113.9(2) . .
C31 C30 H30A 108.8 . .
C29 C30 H30A 108.8 . .
C31 C30 H30B 108.8 . .
C29 C30 H30B 108.8 . .
H30A C30 H30B 107.7 . .
C30 C31 C32 112.1(2) . .
C30 C31 H31A 109.2 . .
C32 C31 H31A 109.2 . .
C30 C31 H31B 109.2 . .
C32 C31 H31B 109.2 . .
H31A C31 H31B 107.9 . .
C31 C32 H32A 109.5 . .
C31 C32 H32B 109.5 . .
H32A C32 H32B 109.5 . .
C31 C32 H32C 109.5 . .
H32A C32 H32C 109.5 . .
H32B C32 H32C 109.5 . .
C3 O3 Ru1 123.25(14) . .
C6 O5 Ru1 123.72(14) . .
C9 P1 C13 103.59(11) . .
C9 P1 C17 104.56(11) . .
C13 P1 C17 105.04(11) . .
C9 P1 Ru1 114.25(8) . .
C13 P1 Ru1 116.80(8) . .
C17 P1 Ru1 111.44(8) . .
C21 P2 C25 105.37(10) . .
C21 P2 C29 104.83(11) . .
C25 P2 C29 104.52(11) . .
C21 P2 Ru1 115.39(8) . .
C25 P2 Ru1 111.59(8) . .
C29 P2 Ru1 114.15(8) . .
C2 Ru1 C1 87.34(9) . .
C2 Ru1 O5 94.40(8) . .
C1 Ru1 O5 177.09(8) . .
C2 Ru1 O3 176.28(8) . .
C1 Ru1 O3 94.64(8) . .
O5 Ru1 O3 83.75(6) . .
C2 Ru1 P1 92.82(7) . .
C1 Ru1 P1 92.58(7) . .
O5 Ru1 P1 89.66(4) . .
O3 Ru1 P1 83.95(4) . .
C2 Ru1 P2 93.86(7) . .
C1 Ru1 P2 93.57(7) . .
O5 Ru1 P2 84.00(4) . .
O3 Ru1 P2 89.16(4) . .
P1 Ru1 P2 171.11(2) . .

loop_
_geom_bond_atom_site_label_1
_geom_bond_atom_site_label_2
_geom_bond_distance
_geom_bond_site_symmetry_2
C1 O1 1.143(3) .
C1 Ru1 1.877(2) .
C2 O2 1.144(3) .
C2 Ru1 1.869(2) .
C3 O4 1.224(3) .
C3 O3 1.267(3) .
C3 C4 1.557(3) .
C4 F1 1.350(3) .
C4 F2 1.356(3) .
C4 C5 1.532(3) .
C5 F4 1.326(3) .
C5 F3 1.329(3) .
C5 F5 1.334(3) .
C6 O6 1.220(3) .
C6 O5 1.269(3) .
C6 C7 1.554(3) .
C7 F7 1.333(3) .
C7 F6 1.344(3) .
C7 C8 1.501(4) .
C8 F9 1.299(4) .
C8 F10 1.328(3) .
C8 F8 1.341(5) .
C9 C10 1.530(3) .
C9 P1 1.825(2) .
C9 H9A 0.9700 .
C9 H9B 0.9700 .
C10 C11 1.520(3) .
C10 H10A 0.9700 .
C10 H10B 0.9700 .
C11 C12 1.524(3) .
C11 H11A 0.9700 .
C11 H11B 0.9700 .
C12 H12A 0.9600 .
C12 H12B 0.9600 .
C12 H12C 0.9600 .
C13 C14 1.530(3) .
C13 P1 1.826(2) .
C13 H13A 0.9700 .
C13 H13B 0.9700 .
C14 C15 1.510(3) .
C14 H14A 0.9700 .
C14 H14B 0.9700 .
C15 C16 1.504(4) .
C15 H15A 0.9700 .
C15 H15B 0.9700 .
C16 H16A 0.9600 .
C16 H16B 0.9600 .
C16 H16C 0.9600 .
C17 C18 1.527(3) .
C17 P1 1.830(2) .
C17 H17A 0.9700 .
C17 H17B 0.9700 .
C18 C19 1.528(3) .
C18 H18A 0.9700 .
C18 H18B 0.9700 .
C19 C20 1.521(3) .
C19 H19A 0.9700 .
C19 H19B 0.9700 .
C20 H20A 0.9600 .
C20 H20B 0.9600 .
C20 H20C 0.9600 .
C21 C22 1.536(3) .
C21 P2 1.826(2) .
C21 H21A 0.9700 .
C21 H21B 0.9700 .
C22 C23 1.525(3) .
C22 H22A 0.9700 .
C22 H22B 0.9700 .
C23 C24 1.518(4) .
C23 H23A 0.9700 .
C23 H23B 0.9700 .
C24 H24A 0.9600 .
C24 H24B 0.9600 .
C24 H24C 0.9600 .
C25 C26 1.530(3) .
C25 P2 1.827(2) .
C25 H25A 0.9700 .
C25 H25B 0.9700 .
C26 C27 1.525(3) .
C26 H26A 0.9700 .
C26 H26B 0.9700 .
C27 C28 1.518(4) .
C27 H27A 0.9700 .
C27 H27B 0.9700 .
C28 H28A 0.9600 .
C28 H28B 0.9600 .
C28 H28C 0.9600 .
C29 C30 1.530(3) .
C29 P2 1.830(2) .
C29 H29A 0.9700 .
C29 H29B 0.9700 .
C30 C31 1.518(3) .
C30 H30A 0.9700 .
C30 H30B 0.9700 .
C31 C32 1.520(4) .
C31 H31A 0.9700 .
C31 H31B 0.9700 .
C32 H32A 0.9600 .
C32 H32B 0.9600 .
C32 H32C 0.9600 .
O3 Ru1 2.1099(15) .
O5 Ru1 2.1074(15) .
P1 Ru1 2.3993(6) .
P2 Ru1 2.4102(6) .

loop_
_geom_torsion_atom_site_label_1
_geom_torsion_atom_site_label_2
_geom_torsion_atom_site_label_3
_geom_torsion_atom_site_label_4
_geom_torsion
_geom_torsion_site_symmetry_1
_geom_torsion_site_symmetry_2
_geom_torsion_site_symmetry_3
_geom_torsion_site_symmetry_4
O4 C3 C4 F1 -173.7(2) . . . .
O3 C3 C4 F1 8.6(3) . . . .
O4 C3 C4 F2 67.8(3) . . . .
O3 C3 C4 F2 -109.9(2) . . . .
O4 C3 C4 C5 -52.1(3) . . . .
O3 C3 C4 C5 130.2(2) . . . .
F1 C4 C5 F4 -167.53(18) . . . .
F2 C4 C5 F4 -52.7(2) . . . .
C3 C4 C5 F4 68.0(3) . . . .
F1 C4 C5 F3 -47.2(3) . . . .
F2 C4 C5 F3 67.6(2) . . . .
C3 C4 C5 F3 -171.7(2) . . . .
F1 C4 C5 F5 72.1(2) . . . .
F2 C4 C5 F5 -173.10(18) . . . .
C3 C4 C5 F5 -52.4(3) . . . .
O6 C6 C7 F7 66.1(3) . . . .
O5 C6 C7 F7 -112.2(2) . . . .
O6 C6 C7 F6 -177.5(2) . . . .
O5 C6 C7 F6 4.2(3) . . . .
O6 C6 C7 C8 -55.6(3) . . . .
O5 C6 C7 C8 126.1(3) . . . .
F7 C7 C8 F9 -173.5(3) . . . .
F6 C7 C8 F9 73.9(3) . . . .
C6 C7 C8 F9 -51.2(4) . . . .
F7 C7 C8 F10 64.5(4) . . . .
F6 C7 C8 F10 -48.2(4) . . . .
C6 C7 C8 F10 -173.3(3) . . . .
F7 C7 C8 F8 -55.1(3) . . . .
F6 C7 C8 F8 -167.7(2) . . . .
C6 C7 C8 F8 67.2(3) . . . .
P1 C9 C10 C11 -175.08(16) . . . .
C9 C10 C11 C12 -173.0(2) . . . .
P1 C13 C14 C15 177.56(17) . . . .
C13 C14 C15 C16 -66.0(3) . . . .
P1 C17 C18 C19 173.26(16) . . . .
C17 C18 C19 C20 176.5(2) . . . .
P2 C21 C22 C23 -164.81(17) . . . .
C21 C22 C23 C24 -61.4(3) . . . .
P2 C25 C26 C27 -178.29(17) . . . .
C25 C26 C27 C28 -179.5(2) . . . .
P2 C29 C30 C31 176.99(17) . . . .
C29 C30 C31 C32 -171.5(2) . . . .
O4 C3 O3 Ru1 2.9(3) . . . .
C4 C3 O3 Ru1 -179.81(13) . . . .
O6 C6 O5 Ru1 0.6(3) . . . .
C7 C6 O5 Ru1 178.68(14) . . . .
C10 C9 P1 C13 174.79(16) . . . .
C10 C9 P1 C17 65.00(19) . . . .
C10 C9 P1 Ru1 -57.08(18) . . . .
C14 C13 P1 C9 -164.01(17) . . . .
C14 C13 P1 C17 -54.57(19) . . . .
C14 C13 P1 Ru1 69.46(18) . . . .
C18 C17 P1 C9 49.42(19) . . . .
C18 C17 P1 C13 -59.30(19) . . . .
C18 C17 P1 Ru1 173.32(14) . . . .
C22 C21 P2 C25 -55.66(19) . . . .
C22 C21 P2 C29 -165.64(16) . . . .
C22 C21 P2 Ru1 67.91(17) . . . .
C26 C25 P2 C21 -58.3(2) . . . .
C26 C25 P2 C29 51.9(2) . . . .
C26 C25 P2 Ru1 175.72(15) . . . .
C30 C29 P2 C21 175.26(16) . . . .
C30 C29 P2 C25 64.66(19) . . . .
C30 C29 P2 Ru1 -57.53(18) . . . .
